data_9005197
loop_
_publ_author_name
'Carrozzini, B.'

_publ_section_title
;
 Crystal structure refinements of ilvaite: new relationships
 between chemical composition and crystallographic parameters
 Sample: Oridda X-3.4
 Note: O(2,1) y-coordinate changed in order to match reported bond lengths
;
_journal_name_full 'European Journal of Mineralogy'
_journal_page_first 465
_journal_page_last 479
_journal_volume 6
_journal_year 1994
_chemical_formula_sum 'Al0.01 Ca0.96 Fe2.45 H Mg0.01 Mn0.56 O9 Si2'
_chemical_name_mineral Ilvaite
_space_group_IT_number 14
_symmetry_space_group_name_Hall '-P 2yab'
_symmetry_space_group_name_H-M 'P 1 21/a 1'
_cell_angle_alpha 90
_cell_angle_beta 90.16
_cell_angle_gamma 90
_cell_length_a 13.009
_cell_length_b 8.838
_cell_length_c 5.843
_cell_formula_units_Z 4
_cell_volume 671.788
_database_code_amcsd 0006543
_exptl_crystal_density_diffrn 4.032
_cod_original_formula_sum 'Ca.96 Mn.56 Mg.01 Fe2.45 Al.01 Si2 O9 H'
_cod_database_code 9005197

loop_
_space_group_symop_operation_xyz
x,y,z
1/2+x,1/2-y,z
1/2-x,1/2+y,-z
-x,-y,-z

loop_
_atom_site_label
_atom_site_fract_x
_atom_site_fract_y
_atom_site_fract_z
_atom_site_occupancy
_atom_site_U_iso_or_equiv
Ca 0.81294 0.36997 0.75199 0.96000 0.00760
Mn 0.81294 0.36997 0.75199 0.02000 0.00760
Mg 0.81294 0.36997 0.75199 0.01000 0.00760
FeM(1,1) 0.89018 0.04974 0.00664 0.92000 0.00633
MnM(1,1) 0.89018 0.04974 0.00664 0.08000 0.00633
FeM(1,2) 0.89012 0.05101 0.49354 0.95000 0.00633
MnM(1,2) 0.89012 0.05101 0.49354 0.04000 0.00633
AlM(1,2) 0.89012 0.05101 0.49354 0.01000 0.00633
FeM2 0.93993 0.73913 0.24896 0.58000 0.00671
MnM2 0.93993 0.73913 0.24896 0.42000 0.00671
Si1 0.95888 0.36741 0.24976 1.00000 0.00469
Si2 0.67969 0.22656 0.25131 1.00000 0.00456
O1 0.00952 0.02681 0.74280 1.00000 0.01013
O(2,1) 0.93673 0.27190 0.01562 1.00000 0.00684
O(2,2) 0.93572 0.27185 0.48352 1.00000 0.00735
O3 0.77704 0.10783 0.25363 1.00000 0.00747
O(4,1) 0.67167 0.32807 0.01898 1.00000 0.00697
O(4,2) 0.67129 0.33032 0.48157 1.00000 0.00709
O5 0.58444 0.10175 0.25188 1.00000 0.00684
O6 0.60307 0.02253 0.75122 1.00000 0.01064
O7 0.79805 0.11013 0.74626 1.00000 0.00735
H 0.75081 0.07153 0.75901 1.00000 0.06953

loop_
_cod_related_entry_id
_cod_related_entry_database
_cod_related_entry_code
1 AMCSD 0006543
